data_2018255
loop_
_publ_author_name
'Friese, K.'
'Halasyamani, P. S.'
'Tolkiehn, M.'
'Grzechnik, A.'

_publ_section_title
;
 A high-pressure single-crystal synchrotron diffraction study of
 NH~4~RbTe~4~O~9~&#x00B7;2H~2~O: stability of three different
 TeO~<i>x~</i> coordination polyhedra
;
_journal_coeditor_code LG3063
_journal_issue 10
_journal_name_full 'Acta Crystallographica Section C'
_journal_page_first i45
_journal_page_last i49
_journal_paper_doi 10.1107/S0108270111025728
_journal_volume 67
_journal_year 2011
_chemical_formula_iupac 'N H4 Rb Te4 O9 , 2H2 O'
_chemical_formula_moiety 'O9 Te4 (NH4) 2(H2O) Rb1'
_chemical_formula_sum 'H8 N O11 Rb Te4'
_chemical_formula_weight 793.9
_chemical_name_systematic
;
ammonium rubidium nonaoxotetratellurate(IV) dihydrate
;
_space_group_IT_number 15
_symmetry_cell_setting monoclinic
_symmetry_space_group_name_Hall '-I 2ya'
_symmetry_space_group_name_H-M 'I 1 2/a 1'
_cell_angle_alpha 90
_cell_angle_beta 101.41(10)
_cell_angle_gamma 90
_cell_formula_units_Z 8
_cell_length_a 18.501(3)
_cell_length_b 6.5420(10)
_cell_length_c 20.045(7)
_cell_measurement_reflns_used 3087
_cell_measurement_temperature 293
_cell_measurement_theta_max 22.14
_cell_measurement_theta_min 1.26
_cell_volume 2378.2(13)
_computing_cell_refinement 'XDS (Kabsch, 2010)'
_computing_data_collection 'Automar (Marresearch, 2009)'
_computing_data_reduction
;
XDS (Kabsch, 2010) and JANA2006 (Pet\<r\'i\<cek <i>et al.</i>,
2006)
;
_computing_molecular_graphics 'ATOMS (Dowty, 1999)'
_computing_publication_material
;
JANA2006 (Pet\<r\'i\<cek <i>et al.</i>, 2006)
;
_computing_structure_refinement
;
JANA2006 (Pet\<r\'i\<cek <i>et al.</i>, 2006)
;
_computing_structure_solution 'coordinates from Kim & Halasyamani (2008)'
_diffrn_ambient_temperature 293
_diffrn_measured_fraction_theta_full 0.44
_diffrn_measured_fraction_theta_max 0.12
_diffrn_measurement_device 'Huber four-circle'
_diffrn_measurement_device_type 'Huber four-circle diffractometer with Marresearch MarCCD165 area detector'
_diffrn_measurement_method \f
_diffrn_radiation_source HASYLAB
_diffrn_radiation_type synchrotron
_diffrn_radiation_wavelength 0.3978
_diffrn_reflns_av_R_equivalents 0.1329
_diffrn_reflns_av_sigmaI/netI 0.0746
_diffrn_reflns_limit_h_max 34
_diffrn_reflns_limit_h_min -32
_diffrn_reflns_limit_k_max 12
_diffrn_reflns_limit_k_min -12
_diffrn_reflns_limit_l_max 23
_diffrn_reflns_limit_l_min -18
_diffrn_reflns_number 3087
_diffrn_reflns_reduction_process
;
XDS (Kabsch, 2010) and JANA2006 (Petricek, Dusek & Palatinus, 2006)
;
_diffrn_reflns_theta_full 7.47
_diffrn_reflns_theta_max 22.14
_diffrn_reflns_theta_min 1.26
_exptl_absorpt_coefficient_mu 2.223
_exptl_absorpt_correction_T_max 0.8238
_exptl_absorpt_correction_T_min 0.5537
_exptl_absorpt_correction_type numerical
_exptl_absorpt_process_details '(JANA2006; Pet\<r\'i\<cek <i>et al.</i>, 2006)'
_exptl_crystal_colour 'light yellow'
_exptl_crystal_density_diffrn 4.394
_exptl_crystal_description irregular
_exptl_crystal_F_000 2784
_exptl_crystal_size_max 0.22
_exptl_crystal_size_mid 0.12
_exptl_crystal_size_min 0.03
_refine_diff_density_max 3.43
_refine_diff_density_min -2.90
_refine_ls_extinction_method none
_refine_ls_goodness_of_fit_ref 2.70
_refine_ls_hydrogen_treatment undef
_refine_ls_number_constraints 0
_refine_ls_number_parameters 85
_refine_ls_number_reflns 1036
_refine_ls_number_restraints 0
_refine_ls_R_factor_all 0.0981
_refine_ls_R_factor_gt 0.0981
_refine_ls_shift/su_max 0.0160
_refine_ls_shift/su_mean 0.0011
_refine_ls_structure_factor_coef F
_refine_ls_weighting_details 'w = 1/(\s^2^(F)+0.0001F^2^)'
_refine_ls_weighting_scheme sigma
_refine_ls_wR_factor_gt 0.0854
_refine_ls_wR_factor_ref 0.0854
_reflns_number_gt 1036
_reflns_number_total 1036
_reflns_threshold_expression I>3\s(I)
_cod_data_source_file lg3063.cif
_cod_data_source_block I_3.45GPa
_cod_original_sg_symbol_H-M 'I 2/a'
_cod_original_formula_sum 'H8 N1 O11 Rb1 Te4'
_cod_database_code 2018255
_cod_database_fobs_code 2018255

loop_
_symmetry_equiv_pos_site_id
_symmetry_equiv_pos_as_xyz
1 x,y,z
2 -x+1/2,y,-z
3 -x,-y,-z
4 x+1/2,-y,z
5 x+1/2,y+1/2,z+1/2
6 -x,y+1/2,-z+1/2
7 -x+1/2,-y+1/2,-z+1/2
8 x,-y+1/2,z+1/2

loop_
_atom_site_type_symbol
_atom_site_label
_atom_site_fract_x
_atom_site_fract_y
_atom_site_fract_z
_atom_site_U_iso_or_equiv
_atom_site_adp_type
_atom_site_calc_flag
_atom_site_occupancy
_atom_site_symmetry_multiplicity
Te Te1 0.12091(16) 0.6245(4) 0.3045(3) 0.017(3) Uani d 1 8
Te Te2 0.05480(16) 0.1351(4) 0.1979(3) 0.024(3) Uani d 1 8
Te Te3 0.22050(16) 0.1923(4) 0.3190(3) 0.018(3) Uani d 1 8
Te Te4 0.31619(17) 0.6774(4) 0.3521(4) 0.023(3) Uani d 1 8
Rb Rb1 0.25 0.4378(10) 0.5 0.0244(16) Uiso d 0.78 4
Rb Rb2 0.0349(3) 0.1098(7) 0.3985(6) 0.0106(10) Uiso d 0.61 8
O O1 0.0542(14) 0.695(4) 0.361(3) 0.018(2) Uiso d 1 8
O O2 0.2093(15) 0.724(3) 0.366(3) 0.018(2) Uiso d 1 8
O O3 0.1435(14) 0.355(3) 0.353(3) 0.018(2) Uiso d 1 8
O O4 -0.0058(16) 0.001(3) 0.251(3) 0.018(2) Uiso d 1 8
O O5 0.4288(15) 0.583(3) 0.358(3) 0.018(2) Uiso d 1 8
O O6 0.1429(15) 0.018(4) 0.260(3) 0.018(2) Uiso d 1 8
O O7 0.2085(15) 0.400(3) 0.244(3) 0.018(2) Uiso d 1 8
O O8 0.3045(15) 0.407(3) 0.379(3) 0.018(2) Uiso d 1 8
O O9 0.3480(14) 0.799(4) 0.436(3) 0.018(2) Uiso d 1 8
O O10 0.0737(16) 0.354(4) 0.052(3) 0.023(5) Uiso d 1 8
O O11 0.3162(16) 0.492(4) 0.041(3) 0.023(5) Uiso d 1 8
N N1 0.094(3) 0.520(7) 0.483(6) 0.002(8) Uiso d 0.5 8
N N1A 0.055(3) 0.514(7) 0.472(6) 0.002(8) Uiso d 0.5 8

loop_
_atom_site_aniso_label
_atom_site_aniso_U_11
_atom_site_aniso_U_22
_atom_site_aniso_U_33
_atom_site_aniso_U_12
_atom_site_aniso_U_13
_atom_site_aniso_U_23
_atom_site_aniso_type_symbol
Te1 0.0138(13) 0.0154(12) 0.022(9) -0.0004(11) 0.005(3) 0.0019(19) Te
Te2 0.0141(12) 0.0102(11) 0.050(9) -0.0018(10) 0.010(3) -0.0002(18) Te
Te3 0.0150(13) 0.0111(12) 0.029(9) 0.0002(10) 0.007(3) 0.0034(18) Te
Te4 0.0193(14) 0.0135(12) 0.037(9) -0.0021(11) 0.006(3) -0.003(2) Te

loop_
_atom_type_symbol
_atom_type_scat_dispersion_real
_atom_type_scat_dispersion_imag
_atom_type_scat_source
N 0.0004 0.0009 'International Tables Vol C tables 4.2.6.8 and 6.1.1.1'
H 0.0000 0.0000 'International Tables Vol C tables 4.2.6.8 and 6.1.1.1'
Te -3.2035 0.5975 'International Tables Vol C tables 4.2.6.8 and 6.1.1.1'
Rb 0.2686 1.1082 'International Tables Vol C tables 4.2.6.8 and 6.1.1.1'
O 0.0015 0.0017 'International Tables Vol C tables 4.2.6.8 and 6.1.1.1'

loop_
_geom_angle_atom_site_label_1
_geom_angle_atom_site_label_2
_geom_angle_atom_site_label_3
_geom_angle_site_symmetry_1
_geom_angle_site_symmetry_3
_geom_angle
_geom_angle_publ_flag
O1 Te1 O2 . . 96.1(19) no
O1 Te1 O3 . . 91.4(18) no
O1 Te1 O4 . 6_555 74.2(18) no
O2 Te1 O3 . . 85.7(13) no
O2 Te1 O4 . 6_555 169(2) no
O3 Te1 O4 . 6_555 90.4(12) no
O1 Te2 O4 6_545 . 78.4(18) no
O1 Te2 O5 6_545 7_555 93.0(15) no
O1 Te2 O6 6_545 . 165.6(13) no
O4 Te2 O5 . 7_555 99.5(17) no
O4 Te2 O6 . . 88.6(18) no
O5 Te2 O6 7_555 . 82.8(18) no
O3 Te3 O6 . . 91.4(15) no
O3 Te3 O7 . . 85.1(18) no
O3 Te3 O7 . 7_555 159.4(18) no
O3 Te3 O8 . . 87.3(13) no
O6 Te3 O7 . . 88.9(17) no
O6 Te3 O7 . 7_555 86.9(17) no
O6 Te3 O8 . . 175.5(16) no
O7 Te3 O7 . 7_555 74.3(16) no
O7 Te3 O8 . . 86.7(16) no
O7 Te3 O8 7_555 . 92.8(15) no
O2 Te4 O5 . . 167(2) no
O2 Te4 O8 . . 86.3(13) no
O2 Te4 O9 . . 87.6(18) no
O5 Te4 O8 . . 83.0(12) no
O5 Te4 O9 . . 86.6(17) no
O8 Te4 O9 . . 101(2) no
O2 Rb1 O2 . 2_556 109.4(10) no
O2 Rb1 O3 . . 49.0(8) no
O2 Rb1 O3 . 2_556 148.1(7) no
O2 Rb1 O8 . . 52.4(9) no
O2 Rb1 O8 . 2_556 133.9(9) no
O2 Rb1 O9 . . 48.3(9) no
O2 Rb1 O9 . 2_556 81.9(12) no
O2 Rb1 O11 . 7_555 106.6(12) no
O2 Rb1 O11 . 8_555 139.2(14) no
O2 Rb1 N1 . . 74(2) no
O2 Rb1 N1 . 2_556 93(2) no
O2 Rb1 O3 2_556 . 148.1(7) no
O2 Rb1 O3 2_556 2_556 49.0(8) no
O2 Rb1 O8 2_556 . 133.9(9) no
O2 Rb1 O8 2_556 2_556 52.4(9) no
O2 Rb1 O9 2_556 . 81.9(12) no
O2 Rb1 O9 2_556 2_556 48.3(9) no
O2 Rb1 O11 2_556 7_555 139.2(14) no
O2 Rb1 O11 2_556 8_555 106.6(12) no
O2 Rb1 N1 2_556 . 93(2) no
O2 Rb1 N1 2_556 2_556 74(2) no
O3 Rb1 O3 . 2_556 160.8(6) no
O3 Rb1 O8 . . 57.4(10) no
O3 Rb1 O8 . 2_556 121.0(10) no
O3 Rb1 O9 . . 92.5(11) no
O3 Rb1 O9 . 2_556 100.9(10) no
O3 Rb1 O11 . 7_555 58.1(11) no
O3 Rb1 O11 . 8_555 103.1(10) no
O3 Rb1 N1 . . 61(2) no
O3 Rb1 N1 . 2_556 123(2) no
O3 Rb1 O8 2_556 . 121.0(10) no
O3 Rb1 O8 2_556 2_556 57.4(10) no
O3 Rb1 O9 2_556 . 100.9(10) no
O3 Rb1 O9 2_556 2_556 92.5(11) no
O3 Rb1 O11 2_556 7_555 103.1(10) no
O3 Rb1 O11 2_556 8_555 58.1(11) no
O3 Rb1 N1 2_556 . 123(2) no
O3 Rb1 N1 2_556 2_556 61(2) no
O8 Rb1 O8 . 2_556 171.7(7) no
O8 Rb1 O9 . . 53.9(10) no
O8 Rb1 O9 . 2_556 133.6(11) no
O8 Rb1 O11 . 7_555 83.9(12) no
O8 Rb1 O11 . 8_555 88.6(13) no
O8 Rb1 N1 . . 116(2) no
O8 Rb1 N1 . 2_556 66(2) no
O8 Rb1 O9 2_556 . 133.6(11) no
O8 Rb1 O9 2_556 2_556 53.9(10) no
O8 Rb1 O11 2_556 7_555 88.6(13) no
O8 Rb1 O11 2_556 8_555 83.9(12) no
O8 Rb1 N1 2_556 . 66(2) no
O8 Rb1 N1 2_556 2_556 116(2) no
O9 Rb1 O9 . 2_556 91.4(9) no
O9 Rb1 O11 . 7_555 137.8(14) no
O9 Rb1 O11 . 8_555 121.3(9) no
O9 Rb1 N1 . . 115.0(15) no
O9 Rb1 N1 . 2_556 46.9(16) no
O9 Rb1 O11 2_556 7_555 121.3(9) no
O9 Rb1 O11 2_556 8_555 137.8(14) no
O9 Rb1 N1 2_556 . 46.9(16) no
O9 Rb1 N1 2_556 2_556 115.0(15) no
O11 Rb1 O11 7_555 8_555 50.9(9) no
O11 Rb1 N1 7_555 . 78.8(11) no
O11 Rb1 N1 7_555 2_556 122.1(12) no
O11 Rb1 N1 8_555 . 122.1(12) no
O11 Rb1 N1 8_555 2_556 78.8(11) no
N1 Rb1 N1 . 2_556 158.6(13) no
O1 Rb2 O3 1_545 . 108.5(11) no
O1 Rb2 O4 1_545 . 62.4(12) no
O1 Rb2 O5 1_545 4_465 136.0(11) no
O1 Rb2 O10 1_545 6_545 71.2(11) no
O1 Rb2 O10 1_545 8_555 108.8(12) no
O1 Rb2 O11 1_545 7_555 74.3(9) no
O1 Rb2 N1 1_545 . 151.2(12) no
O1 Rb2 N1A 1_545 . 162.2(17) no
O3 Rb2 O4 . . 82.5(13) no
O3 Rb2 O5 . 4_465 90.1(9) no
O3 Rb2 O10 . 6_545 178.6(12) no
O3 Rb2 O10 . 8_555 104.1(12) no
O3 Rb2 O11 . 7_555 65.6(11) no
O3 Rb2 N1 . . 61(2) no
O3 Rb2 N1A . . 69(2) no
O4 Rb2 O5 . 4_465 82.0(13) no
O4 Rb2 O10 . 6_545 98.5(13) no
O4 Rb2 O10 . 8_555 170.7(7) no
O4 Rb2 O11 . 7_555 113.3(14) no
O4 Rb2 N1 . . 135(2) no
O4 Rb2 N1A . . 132(2) no
O5 Rb2 O10 4_465 6_545 91.0(9) no
O5 Rb2 O10 4_465 8_555 104.4(13) no
O5 Rb2 O11 4_465 7_555 147.9(8) no
O5 Rb2 N1 4_465 . 72.7(13) no
O5 Rb2 N1A 4_465 . 61.6(15) no
O10 Rb2 O10 6_545 8_555 74.8(13) no
O10 Rb2 O11 6_545 7_555 113.0(12) no
O10 Rb2 N1 6_545 . 118(2) no
O10 Rb2 N1A 6_545 . 111(2) no
O10 Rb2 O11 8_555 7_555 64.8(14) no
O10 Rb2 N1 8_555 . 54.4(19) no
O10 Rb2 N1A 8_555 . 57(2) no
O11 Rb2 N1 7_555 . 77.1(12) no
O11 Rb2 N1A 7_555 . 89.1(13) no

loop_
_geom_bond_atom_site_label_1
_geom_bond_atom_site_label_2
_geom_bond_site_symmetry_2
_geom_bond_distance
_geom_bond_publ_flag
Te1 O1 . 1.89(5) no
Te1 O2 . 1.95(4) no
Te1 O3 . 2.01(3) no
Te2 O1 6_545 2.16(3) no
Te2 O4 . 1.90(5) no
Te2 O5 7_555 1.88(4) no
Te2 O6 . 2.00(4) no
Te3 O3 . 2.00(4) no
Te3 O6 . 2.02(4) no
Te3 O7 . 2.01(5) no
Te3 O7 7_555 2.08(5) no
Te3 O8 . 2.25(3) no
Te4 O2 . 2.07(3) no
Te4 O5 . 2.15(3) no
Te4 O8 . 1.87(3) no
Te4 O9 . 1.84(5) no
Rb1 O2 . 3.24(5) no
Rb1 O2 2_556 3.24(5) no
Rb1 O3 . 3.26(5) no
Rb1 O3 2_556 3.26(5) no
Rb1 O8 . 2.82(6) no
Rb1 O8 2_556 2.82(6) no
Rb1 O9 . 3.39(4) no
Rb1 O9 2_556 3.39(4) no
Rb1 O11 7_555 3.11(3) no
Rb1 O11 8_555 3.11(3) no
Rb1 N1 . 2.89(5) no
Rb1 N1 2_556 2.89(5) no
Rb2 O1 1_545 2.85(3) no
Rb2 O3 . 2.86(4) no
Rb2 O4 . 3.00(6) no
Rb2 O5 4_465 2.81(3) no
Rb2 O10 6_545 2.94(4) no
Rb2 O10 8_555 3.02(6) no
Rb2 O11 7_555 2.86(3) no
Rb2 N1 . 3.25(7) no
Rb2 N1A . 3.02(7) no
N1 N1A . 0.72(8) no
N1A N1A 3_566 2.50(12) no
